data_7119407
loop_
_publ_author_name
'Yang, Tang-Hao'
'Kuo, Chun-Wei'
'Kavala, Veerababurao'
'Konala, Ashok'
'Huang, Chia-Yu'
'Yao, Ching-Fa'

_publ_section_title
;
 Regioselective switching approach for the synthesis of \a and \d
 carboline derivatives.
;
_journal_issue 10
_journal_name_full 'Chemical communications (Cambridge, England)'
_journal_page_first 1676
_journal_page_last 1679
_journal_paper_doi 10.1039/c6cc09468f
_journal_volume 53
_journal_year 2017
_chemical_formula_moiety 'C24 H18 N2 O'
_chemical_formula_sum 'C24 H18 N2 O'
_chemical_formula_weight 350.40
_chemical_name_systematic
;
 ?
;
_space_group_IT_number 2
_symmetry_cell_setting triclinic
_symmetry_space_group_name_Hall '-P 1'
_symmetry_space_group_name_H-M 'P -1'
_atom_sites_solution_hydrogens geom
_atom_sites_solution_primary direct
_atom_sites_solution_secondary difmap
_audit_block_doi 10.5517/ccdc.csd.cc1mvl8b
_audit_creation_method SHELXL-97
_audit_update_record
;
2017-01-06 deposited with the CCDC.
2017-01-10 downloaded from the CCDC.
;
_cell_angle_alpha 88.685(4)
_cell_angle_beta 73.346(4)
_cell_angle_gamma 86.478(4)
_cell_formula_units_Z 4
_cell_length_a 9.4800(12)
_cell_length_b 13.2295(16)
_cell_length_c 15.0067(19)
_cell_measurement_reflns_used 9847
_cell_measurement_temperature 200(2)
_cell_measurement_theta_max 24.98
_cell_measurement_theta_min 2.25
_cell_volume 1799.7(4)
_computing_molecular_graphics 'Ortep-3 for Windows (Farrugia, 1997)'
_computing_publication_material 'WinGX publication routines (Farrugia, 1999)'
_computing_structure_refinement 'SHELXL-97 (Sheldrick, 1997)'
_computing_structure_solution 'SHELXS-86 (Sheldrick, 1986)'
_diffrn_ambient_temperature 200(2)
_diffrn_measured_fraction_theta_full 0.995
_diffrn_measured_fraction_theta_max 0.995
_diffrn_measurement_device_type 'D8 Venture'
_diffrn_radiation_monochromator graphite
_diffrn_radiation_source 'fine-focus sealed tube'
_diffrn_radiation_type MoK\a
_diffrn_radiation_wavelength 0.71073
_diffrn_reflns_av_R_equivalents 0.0483
_diffrn_reflns_av_sigmaI/netI 0.0220
_diffrn_reflns_limit_h_max 11
_diffrn_reflns_limit_h_min -11
_diffrn_reflns_limit_k_max 15
_diffrn_reflns_limit_k_min -15
_diffrn_reflns_limit_l_max 17
_diffrn_reflns_limit_l_min -17
_diffrn_reflns_number 62260
_diffrn_reflns_theta_full 25.03
_diffrn_reflns_theta_max 25.03
_diffrn_reflns_theta_min 2.25
_exptl_absorpt_coefficient_mu 0.080
_exptl_absorpt_correction_T_max 0.9952
_exptl_absorpt_correction_T_min 0.9635
_exptl_absorpt_correction_type multi-scan
_exptl_crystal_colour colorless
_exptl_crystal_density_diffrn 1.293
_exptl_crystal_density_method 'not measured'
_exptl_crystal_description prism
_exptl_crystal_F_000 736
_exptl_crystal_size_max 0.47
_exptl_crystal_size_mid 0.25
_exptl_crystal_size_min 0.06
_refine_diff_density_max 0.169
_refine_diff_density_min -0.190
_refine_diff_density_rms 0.035
_refine_ls_extinction_method none
_refine_ls_goodness_of_fit_ref 1.084
_refine_ls_hydrogen_treatment constr
_refine_ls_matrix_type full
_refine_ls_number_parameters 489
_refine_ls_number_reflns 6332
_refine_ls_number_restraints 0
_refine_ls_restrained_S_all 1.084
_refine_ls_R_factor_all 0.0530
_refine_ls_R_factor_gt 0.0374
_refine_ls_shift/su_max 0.000
_refine_ls_shift/su_mean 0.000
_refine_ls_structure_factor_coef Fsqd
_refine_ls_weighting_details 'calc w=1/[\s^2^(Fo^2^)+(0.0417P)^2^+0.6138P] where P=(Fo^2^+2Fc^2^)/3'
_refine_ls_weighting_scheme calc
_refine_ls_wR_factor_gt 0.0892
_refine_ls_wR_factor_ref 0.1040
_reflns_number_gt 5125
_reflns_number_total 6332
_reflns_threshold_expression >2sigma(I)
_cod_data_source_file c6cc09468f2.cif
_cod_data_source_block d18452
_cod_depositor_comments 'Adding full bibliography for 7119406--7119408.cif.'
_cod_database_code 7119407

loop_
_symmetry_equiv_pos_as_xyz
'x, y, z'
'-x, -y, -z'

loop_
_atom_site_label
_atom_site_type_symbol
_atom_site_fract_x
_atom_site_fract_y
_atom_site_fract_z
_atom_site_U_iso_or_equiv
_atom_site_adp_type
_atom_site_occupancy
_atom_site_symmetry_multiplicity
_atom_site_calc_flag
_atom_site_refinement_flags
C1 C 0.5769(2) 0.76190(16) 0.88918(13) 0.0571(5) Uani 1 1 d .
H1A H 0.6739 0.7464 0.8451 0.086 Uiso 1 1 calc R
H1B H 0.5327 0.6987 0.9151 0.086 Uiso 1 1 calc R
H1C H 0.5881 0.8036 0.9396 0.086 Uiso 1 1 calc R
C2 C 0.45352(17) 0.76651(12) 0.77097(11) 0.0378(4) Uani 1 1 d .
C3 C 0.51081(18) 0.67118(12) 0.73955(11) 0.0377(4) Uani 1 1 d .
H3 H 0.5794 0.6357 0.7660 0.045 Uiso 1 1 calc R
C4 C 0.46763(17) 0.62745(12) 0.66908(10) 0.0352(4) Uani 1 1 d .
H4 H 0.5053 0.5610 0.6491 0.042 Uiso 1 1 calc R
C5 C 0.37107(16) 0.67815(11) 0.62706(10) 0.0315(3) Uani 1 1 d .
C6 C 0.31897(18) 0.77579(12) 0.65741(12) 0.0394(4) Uani 1 1 d .
H6 H 0.2556 0.8133 0.6283 0.047 Uiso 1 1 calc R
C7 C 0.35797(19) 0.81884(12) 0.72915(12) 0.0427(4) Uani 1 1 d .
H7 H 0.3191 0.8848 0.7501 0.051 Uiso 1 1 calc R
C8 C 0.32077(16) 0.62787(11) 0.55519(10) 0.0325(3) Uani 1 1 d .
C9 C 0.31471(17) 0.67676(12) 0.47241(10) 0.0346(3) Uani 1 1 d .
H9 H 0.3456 0.7440 0.4607 0.042 Uiso 1 1 calc R
C10 C 0.26408(16) 0.62838(11) 0.40711(10) 0.0322(3) Uani 1 1 d .
C11 C 0.21583(16) 0.53097(11) 0.42895(10) 0.0312(3) Uani 1 1 d .
C12 C 0.23264(16) 0.48682(11) 0.51236(10) 0.0310(3) Uani 1 1 d .
C13 C 0.14647(17) 0.36768(12) 0.44203(10) 0.0337(3) Uani 1 1 d .
C14 C 0.09828(18) 0.27753(13) 0.41867(11) 0.0412(4) Uani 1 1 d .
H14 H 0.0918 0.2194 0.4577 0.049 Uiso 1 1 calc R
C15 C 0.06021(19) 0.27573(14) 0.33649(12) 0.0457(4) Uani 1 1 d .
H15 H 0.0285 0.2148 0.3183 0.055 Uiso 1 1 calc R
C16 C 0.06723(18) 0.36131(14) 0.27949(11) 0.0441(4) Uani 1 1 d .
H16 H 0.0383 0.3580 0.2241 0.053 Uiso 1 1 calc R
C17 C 0.11554(17) 0.45041(13) 0.30256(10) 0.0386(4) Uani 1 1 d .
H17 H 0.1200 0.5084 0.2635 0.046 Uiso 1 1 calc R
C18 C 0.15803(16) 0.45432(12) 0.38432(10) 0.0326(3) Uani 1 1 d .
C19 C 0.27133(17) 0.67287(11) 0.31378(10) 0.0319(3) Uani 1 1 d .
C20 C 0.3983(2) 0.65569(15) 0.24146(12) 0.0518(5) Uani 1 1 d .
H20 H 0.4811 0.6193 0.2528 0.062 Uiso 1 1 calc R
C21 C 0.4065(2) 0.69088(16) 0.15253(12) 0.0555(5) Uani 1 1 d .
H21 H 0.4944 0.6783 0.1034 0.067 Uiso 1 1 calc R
C22 C 0.28820(19) 0.74376(12) 0.13546(11) 0.0394(4) Uani 1 1 d .
H22 H 0.2934 0.7678 0.0745 0.047 Uiso 1 1 calc R
C23 C 0.16211(19) 0.76175(14) 0.20696(12) 0.0463(4) Uani 1 1 d .
H23 H 0.0798 0.7984 0.1953 0.056 Uiso 1 1 calc R
C24 C 0.15345(18) 0.72702(14) 0.29603(11) 0.0438(4) Uani 1 1 d .
H24 H 0.0658 0.7406 0.3451 0.053 Uiso 1 1 calc R
C25 C 0.3823(2) -0.05292(16) 0.29602(12) 0.0594(5) Uani 1 1 d .
H25A H 0.3763 -0.1025 0.2499 0.089 Uiso 1 1 calc R
H25B H 0.4783 -0.0623 0.3085 0.089 Uiso 1 1 calc R
H25C H 0.3710 0.0157 0.2720 0.089 Uiso 1 1 calc R
C26 C 0.26351(18) -0.00644(12) 0.45353(11) 0.0369(4) Uani 1 1 d .
C27 C 0.35535(19) 0.07132(13) 0.44985(11) 0.0429(4) Uani 1 1 d .
H27 H 0.4286 0.0857 0.3937 0.051 Uiso 1 1 calc R
C28 C 0.34009(18) 0.12854(13) 0.52883(11) 0.0406(4) Uani 1 1 d .
H28 H 0.4028 0.1826 0.5257 0.049 Uiso 1 1 calc R
C29 C 0.23558(17) 0.10865(11) 0.61221(10) 0.0322(3) Uani 1 1 d .
C30 C 0.14355(18) 0.02975(12) 0.61416(11) 0.0372(4) Uani 1 1 d .
H30 H 0.0709 0.0146 0.6704 0.045 Uiso 1 1 calc R
C31 C 0.15640(19) -0.02661(12) 0.53567(11) 0.0398(4) Uani 1 1 d .
H31 H 0.0917 -0.0793 0.5379 0.048 Uiso 1 1 calc R
C32 C 0.22199(16) 0.17063(11) 0.69556(10) 0.0313(3) Uani 1 1 d .
C33 C 0.20636(17) 0.12661(12) 0.78310(10) 0.0334(3) Uani 1 1 d .
H33 H 0.2035 0.0551 0.7894 0.040 Uiso 1 1 calc R
C34 C 0.19481(16) 0.18471(11) 0.86152(10) 0.0317(3) Uani 1 1 d .
C35 C 0.19876(16) 0.28958(11) 0.84877(10) 0.0306(3) Uani 1 1 d .
C36 C 0.21445(16) 0.32660(11) 0.75683(10) 0.0306(3) Uani 1 1 d .
C37 C 0.20730(17) 0.46243(11) 0.84424(10) 0.0320(3) Uani 1 1 d .
C38 C 0.20838(18) 0.56083(12) 0.87420(11) 0.0373(4) Uani 1 1 d .
H38 H 0.2127 0.6169 0.8330 0.045 Uiso 1 1 calc R
C39 C 0.2029(2) 0.57416(13) 0.96606(11) 0.0445(4) Uani 1 1 d .
H39 H 0.2041 0.6406 0.9884 0.053 Uiso 1 1 calc R
C40 C 0.1957(2) 0.49193(14) 1.02669(11) 0.0467(4) Uani 1 1 d .
H40 H 0.1935 0.5034 1.0894 0.056 Uiso 1 1 calc R
C41 C 0.19164(18) 0.39441(13) 0.99755(10) 0.0396(4) Uani 1 1 d .
H41 H 0.1854 0.3391 1.0398 0.047 Uiso 1 1 calc R
C42 C 0.19683(16) 0.37796(11) 0.90458(10) 0.0319(3) Uani 1 1 d .
C43 C 0.18012(17) 0.13358(11) 0.95272(10) 0.0339(3) Uani 1 1 d .
C44 C 0.06576(19) 0.16148(13) 1.03109(11) 0.0439(4) Uani 1 1 d .
H44 H -0.0034 0.2151 1.0269 0.053 Uiso 1 1 calc R
C45 C 0.0519(2) 0.11175(15) 1.11511(12) 0.0534(5) Uani 1 1 d .
H45 H -0.0271 0.1311 1.1681 0.064 Uiso 1 1 calc R
C46 C 0.1523(2) 0.03437(15) 1.12197(13) 0.0569(5) Uani 1 1 d .
H46 H 0.1431 0.0007 1.1798 0.068 Uiso 1 1 calc R
C47 C 0.2657(2) 0.00590(14) 1.04505(13) 0.0540(5) Uani 1 1 d .
H47 H 0.3351 -0.0473 1.0500 0.065 Uiso 1 1 calc R
C48 C 0.27950(19) 0.05425(12) 0.96047(12) 0.0419(4) Uani 1 1 d .
H48 H 0.3572 0.0332 0.9074 0.050 Uiso 1 1 calc R
N1 N 0.28307(14) 0.53133(9) 0.57502(8) 0.0321(3) Uani 1 1 d .
N2 N 0.19134(15) 0.38903(10) 0.51929(8) 0.0354(3) Uani 1 1 d .
H2 H 0.1930 0.3468 0.5652 0.042 Uiso 1 1 calc R
N3 N 0.22654(14) 0.27148(9) 0.68132(8) 0.0318(3) Uani 1 1 d .
N4 N 0.21704(14) 0.42952(9) 0.75540(8) 0.0335(3) Uani 1 1 d .
H4A H 0.2238 0.4686 0.7063 0.040 Uiso 1 1 calc R
O1 O 0.48387(14) 0.81572(10) 0.84233(9) 0.0532(3) Uani 1 1 d .
O2 O 0.26802(14) -0.06698(9) 0.37978(8) 0.0501(3) Uani 1 1 d .

loop_
_atom_site_aniso_label
_atom_site_aniso_U_11
_atom_site_aniso_U_22
_atom_site_aniso_U_33
_atom_site_aniso_U_23
_atom_site_aniso_U_13
_atom_site_aniso_U_12
C1 0.0565(12) 0.0770(14) 0.0445(10) -0.0090(9) -0.0241(9) -0.0055(10)
C2 0.0346(9) 0.0429(9) 0.0360(8) -0.0044(7) -0.0093(7) -0.0052(7)
C3 0.0354(9) 0.0458(9) 0.0331(8) 0.0007(7) -0.0124(7) 0.0018(7)
C4 0.0356(8) 0.0369(8) 0.0314(8) -0.0012(6) -0.0082(7) 0.0050(7)
C5 0.0326(8) 0.0330(8) 0.0282(7) 0.0045(6) -0.0074(6) -0.0030(6)
C6 0.0392(9) 0.0344(8) 0.0475(9) 0.0044(7) -0.0183(8) 0.0011(7)
C7 0.0425(9) 0.0325(8) 0.0544(10) -0.0064(7) -0.0161(8) 0.0010(7)
C8 0.0319(8) 0.0339(8) 0.0297(8) 0.0040(6) -0.0067(6) 0.0011(6)
C9 0.0377(9) 0.0349(8) 0.0312(8) 0.0055(6) -0.0103(7) -0.0016(7)
C10 0.0294(8) 0.0364(8) 0.0282(8) 0.0051(6) -0.0060(6) 0.0046(6)
C11 0.0290(8) 0.0391(8) 0.0236(7) 0.0025(6) -0.0061(6) 0.0038(6)
C12 0.0326(8) 0.0338(8) 0.0254(7) 0.0019(6) -0.0072(6) 0.0001(6)
C13 0.0325(8) 0.0419(9) 0.0258(7) 0.0009(6) -0.0067(6) -0.0024(7)
C14 0.0430(9) 0.0468(10) 0.0346(9) 0.0026(7) -0.0108(7) -0.0107(7)
C15 0.0420(10) 0.0570(11) 0.0403(9) -0.0042(8) -0.0126(8) -0.0138(8)
C16 0.0384(9) 0.0639(12) 0.0329(9) -0.0018(8) -0.0144(7) -0.0042(8)
C17 0.0361(9) 0.0509(10) 0.0286(8) 0.0019(7) -0.0102(7) 0.0016(7)
C18 0.0291(8) 0.0410(9) 0.0262(7) 0.0009(6) -0.0063(6) 0.0018(6)
C19 0.0351(8) 0.0322(8) 0.0287(8) 0.0052(6) -0.0100(6) -0.0016(6)
C20 0.0430(10) 0.0699(12) 0.0363(9) 0.0128(8) -0.0070(8) 0.0182(9)
C21 0.0525(11) 0.0735(13) 0.0308(9) 0.0107(8) -0.0011(8) 0.0145(10)
C22 0.0536(10) 0.0390(9) 0.0288(8) 0.0065(6) -0.0168(7) -0.0061(7)
C23 0.0406(10) 0.0570(11) 0.0450(10) 0.0145(8) -0.0204(8) 0.0018(8)
C24 0.0338(9) 0.0582(11) 0.0368(9) 0.0114(8) -0.0079(7) 0.0041(8)
C25 0.0677(13) 0.0688(13) 0.0380(10) -0.0157(9) -0.0078(9) -0.0060(10)
C26 0.0427(9) 0.0344(8) 0.0351(8) -0.0043(6) -0.0141(7) 0.0019(7)
C27 0.0442(10) 0.0486(10) 0.0324(8) -0.0030(7) -0.0038(7) -0.0095(8)
C28 0.0418(9) 0.0431(9) 0.0354(9) -0.0026(7) -0.0066(7) -0.0109(7)
C29 0.0359(8) 0.0303(8) 0.0314(8) 0.0020(6) -0.0117(7) 0.0002(6)
C30 0.0406(9) 0.0378(9) 0.0320(8) 0.0044(7) -0.0080(7) -0.0048(7)
C31 0.0467(10) 0.0343(8) 0.0406(9) 0.0025(7) -0.0149(8) -0.0078(7)
C32 0.0301(8) 0.0324(8) 0.0310(8) 0.0021(6) -0.0087(6) -0.0001(6)
C33 0.0355(8) 0.0319(8) 0.0330(8) 0.0038(6) -0.0108(7) 0.0008(6)
C34 0.0294(8) 0.0356(8) 0.0299(8) 0.0055(6) -0.0093(6) 0.0011(6)
C35 0.0299(8) 0.0364(8) 0.0256(7) 0.0031(6) -0.0087(6) 0.0002(6)
C36 0.0333(8) 0.0318(8) 0.0269(7) 0.0027(6) -0.0094(6) -0.0013(6)
C37 0.0330(8) 0.0369(8) 0.0262(7) 0.0004(6) -0.0088(6) -0.0012(6)
C38 0.0391(9) 0.0373(9) 0.0347(8) -0.0014(7) -0.0091(7) -0.0019(7)
C39 0.0500(10) 0.0455(10) 0.0369(9) -0.0089(7) -0.0099(8) -0.0030(8)
C40 0.0552(11) 0.0568(11) 0.0288(8) -0.0065(8) -0.0122(8) -0.0040(8)
C41 0.0438(9) 0.0483(10) 0.0261(8) 0.0024(7) -0.0092(7) -0.0030(7)
C42 0.0308(8) 0.0381(8) 0.0263(7) 0.0010(6) -0.0080(6) -0.0005(6)
C43 0.0376(9) 0.0347(8) 0.0305(8) 0.0069(6) -0.0115(7) -0.0051(6)
C44 0.0434(10) 0.0493(10) 0.0361(9) 0.0075(7) -0.0079(7) -0.0005(8)
C45 0.0555(11) 0.0661(12) 0.0332(9) 0.0122(8) -0.0030(8) -0.0129(9)
C46 0.0712(14) 0.0600(12) 0.0412(10) 0.0258(9) -0.0184(10) -0.0142(10)
C47 0.0659(13) 0.0465(10) 0.0529(11) 0.0180(9) -0.0246(10) 0.0009(9)
C48 0.0480(10) 0.0386(9) 0.0395(9) 0.0078(7) -0.0145(8) 0.0015(7)
N1 0.0360(7) 0.0336(7) 0.0263(6) 0.0023(5) -0.0091(5) -0.0005(5)
N2 0.0462(8) 0.0357(7) 0.0257(6) 0.0059(5) -0.0123(6) -0.0061(6)
N3 0.0372(7) 0.0321(7) 0.0271(6) 0.0013(5) -0.0104(5) -0.0028(5)
N4 0.0461(8) 0.0302(7) 0.0250(6) 0.0031(5) -0.0118(6) -0.0022(5)
O1 0.0565(8) 0.0566(8) 0.0539(8) -0.0172(6) -0.0266(6) -0.0007(6)
O2 0.0612(8) 0.0493(7) 0.0398(7) -0.0131(5) -0.0121(6) -0.0084(6)

loop_
_atom_type_symbol
_atom_type_description
_atom_type_scat_dispersion_real
_atom_type_scat_dispersion_imag
_atom_type_scat_source
C C 0.0033 0.0016 'International Tables Vol C Tables 4.2.6.8 and 6.1.1.4'
H H 0.0000 0.0000 'International Tables Vol C Tables 4.2.6.8 and 6.1.1.4'
N N 0.0061 0.0033 'International Tables Vol C Tables 4.2.6.8 and 6.1.1.4'
O O 0.0106 0.0060 'International Tables Vol C Tables 4.2.6.8 and 6.1.1.4'

loop_
_geom_angle_atom_site_label_1
_geom_angle_atom_site_label_2
_geom_angle_atom_site_label_3
_geom_angle
O1 C1 H1A 109.5
O1 C1 H1B 109.5
H1A C1 H1B 109.5
O1 C1 H1C 109.5
H1A C1 H1C 109.5
H1B C1 H1C 109.5
O1 C2 C3 124.78(15)
O1 C2 C7 115.78(14)
C3 C2 C7 119.44(15)
C2 C3 C4 119.60(15)
C2 C3 H3 120.2
C4 C3 H3 120.2
C5 C4 C3 121.77(14)
C5 C4 H4 119.1
C3 C4 H4 119.1
C4 C5 C6 117.67(14)
C4 C5 C8 120.72(13)
C6 C5 C8 121.56(13)
C7 C6 C5 121.00(15)
C7 C6 H6 119.5
C5 C6 H6 119.5
C6 C7 C2 120.45(15)
C6 C7 H7 119.8
C2 C7 H7 119.8
N1 C8 C9 122.66(14)
N1 C8 C5 115.03(12)
C9 C8 C5 122.30(14)
C10 C9 C8 121.01(14)
C10 C9 H9 119.5
C8 C9 H9 119.5
C9 C10 C11 117.20(13)
C9 C10 C19 122.77(14)
C11 C10 C19 119.84(14)
C10 C11 C12 117.24(14)
C10 C11 C18 136.38(13)
C12 C11 C18 106.21(13)
N1 C12 N2 124.06(13)
N1 C12 C11 126.28(14)
N2 C12 C11 109.65(13)
N2 C13 C14 128.78(14)
N2 C13 C18 109.31(13)
C14 C13 C18 121.91(14)
C15 C14 C13 117.42(16)
C15 C14 H14 121.3
C13 C14 H14 121.3
C14 C15 C16 121.63(16)
C14 C15 H15 119.2
C16 C15 H15 119.2
C17 C16 C15 120.85(15)
C17 C16 H16 119.6
C15 C16 H16 119.6
C16 C17 C18 119.05(15)
C16 C17 H17 120.5
C18 C17 H17 120.5
C17 C18 C13 119.10(15)
C17 C18 C11 134.65(15)
C13 C18 C11 106.25(12)
C24 C19 C20 118.64(14)
C24 C19 C10 122.29(14)
C20 C19 C10 119.02(13)
C19 C20 C21 120.79(16)
C19 C20 H20 119.6
C21 C20 H20 119.6
C22 C21 C20 120.09(16)
C22 C21 H21 120.0
C20 C21 H21 120.0
C21 C22 C23 119.49(15)
C21 C22 H22 120.3
C23 C22 H22 120.3
C22 C23 C24 120.67(15)
C22 C23 H23 119.7
C24 C23 H23 119.7
C19 C24 C23 120.31(15)
C19 C24 H24 119.8
C23 C24 H24 119.8
O2 C25 H25A 109.5
O2 C25 H25B 109.5
H25A C25 H25B 109.5
O2 C25 H25C 109.5
H25A C25 H25C 109.5
H25B C25 H25C 109.5
O2 C26 C27 124.43(15)
O2 C26 C31 115.69(14)
C27 C26 C31 119.88(15)
C26 C27 C28 119.55(15)
C26 C27 H27 120.2
C28 C27 H27 120.2
C29 C28 C27 121.62(15)
C29 C28 H28 119.2
C27 C28 H28 119.2
C28 C29 C30 117.78(14)
C28 C29 C32 120.53(14)
C30 C29 C32 121.68(14)
C31 C30 C29 121.03(15)
C31 C30 H30 119.5
C29 C30 H30 119.5
C30 C31 C26 120.12(15)
C30 C31 H31 119.9
C26 C31 H31 119.9
N3 C32 C33 122.42(14)
N3 C32 C29 115.85(12)
C33 C32 C29 121.73(13)
C34 C33 C32 121.85(14)
C34 C33 H33 119.1
C32 C33 H33 119.1
C33 C34 C35 116.92(13)
C33 C34 C43 119.47(13)
C35 C34 C43 123.62(14)
C34 C35 C36 116.70(13)
C34 C35 C42 137.50(13)
C36 C35 C42 105.75(13)
N3 C36 N4 123.38(13)
N3 C36 C35 126.75(13)
N4 C36 C35 109.87(13)
N4 C37 C38 128.30(14)
N4 C37 C42 109.26(13)
C38 C37 C42 122.44(14)
C39 C38 C37 117.52(15)
C39 C38 H38 121.2
C37 C38 H38 121.2
C38 C39 C40 121.23(16)
C38 C39 H39 119.4
C40 C39 H39 119.4
C41 C40 C39 121.32(15)
C41 C40 H40 119.3
C39 C40 H40 119.3
C40 C41 C42 119.03(15)
C40 C41 H41 120.5
C42 C41 H41 120.5
C41 C42 C37 118.42(14)
C41 C42 C35 135.15(14)
C37 C42 C35 106.40(12)
C44 C43 C48 118.58(14)
C44 C43 C34 121.30(14)
C48 C43 C34 120.10(14)
C45 C44 C43 120.61(16)
C45 C44 H44 119.7
C43 C44 H44 119.7
C46 C45 C44 120.11(17)
C46 C45 H45 119.9
C44 C45 H45 119.9
C47 C46 C45 119.90(16)
C47 C46 H46 120.0
C45 C46 H46 120.0
C46 C47 C48 120.44(17)
C46 C47 H47 119.8
C48 C47 H47 119.8
C47 C48 C43 120.34(17)
C47 C48 H48 119.8
C43 C48 H48 119.8
C12 N1 C8 115.40(12)
C12 N2 C13 108.57(12)
C12 N2 H2 125.7
C13 N2 H2 125.7
C36 N3 C32 115.36(12)
C36 N4 C37 108.69(12)
C36 N4 H4A 125.7
C37 N4 H4A 125.7
C2 O1 C1 116.94(14)
C26 O2 C25 117.35(14)

loop_
_geom_bond_atom_site_label_1
_geom_bond_atom_site_label_2
_geom_bond_distance
C1 O1 1.426(2)
C1 H1A 0.9800
C1 H1B 0.9800
C1 H1C 0.9800
C2 O1 1.3730(19)
C2 C3 1.380(2)
C2 C7 1.387(2)
C3 C4 1.388(2)
C3 H3 0.9500
C4 C5 1.386(2)
C4 H4 0.9500
C5 C6 1.393(2)
C5 C8 1.483(2)
C6 C7 1.379(2)
C6 H6 0.9500
C7 H7 0.9500
C8 N1 1.3509(19)
C8 C9 1.402(2)
C9 C10 1.392(2)
C9 H9 0.9500
C10 C11 1.394(2)
C10 C19 1.4917(19)
C11 C12 1.4152(19)
C11 C18 1.445(2)
C12 N1 1.3332(19)
C12 N2 1.368(2)
C13 N2 1.3848(19)
C13 C14 1.390(2)
C13 C18 1.411(2)
C14 C15 1.382(2)
C14 H14 0.9500
C15 C16 1.397(2)
C15 H15 0.9500
C16 C17 1.377(2)
C16 H16 0.9500
C17 C18 1.400(2)
C17 H17 0.9500
C19 C24 1.377(2)
C19 C20 1.381(2)
C20 C21 1.386(2)
C20 H20 0.9500
C21 C22 1.369(2)
C21 H21 0.9500
C22 C23 1.371(2)
C22 H22 0.9500
C23 C24 1.385(2)
C23 H23 0.9500
C24 H24 0.9500
C25 O2 1.422(2)
C25 H25A 0.9800
C25 H25B 0.9800
C25 H25C 0.9800
C26 O2 1.3702(19)
C26 C27 1.378(2)
C26 C31 1.386(2)
C27 C28 1.389(2)
C27 H27 0.9500
C28 C29 1.387(2)
C28 H28 0.9500
C29 C30 1.395(2)
C29 C32 1.482(2)
C30 C31 1.380(2)
C30 H30 0.9500
C31 H31 0.9500
C32 N3 1.3477(19)
C32 C33 1.397(2)
C33 C34 1.395(2)
C33 H33 0.9500
C34 C35 1.397(2)
C34 C43 1.487(2)
C35 C36 1.423(2)
C35 C42 1.450(2)
C36 N3 1.3350(19)
C36 N4 1.3629(19)
C37 N4 1.3880(18)
C37 C38 1.389(2)
C37 C42 1.412(2)
C38 C39 1.380(2)
C38 H38 0.9500
C39 C40 1.394(2)
C39 H39 0.9500
C40 C41 1.378(2)
C40 H40 0.9500
C41 C42 1.404(2)
C41 H41 0.9500
C43 C44 1.391(2)
C43 C48 1.392(2)
C44 C45 1.385(2)
C44 H44 0.9500
C45 C46 1.377(3)
C45 H45 0.9500
C46 C47 1.375(3)
C46 H46 0.9500
C47 C48 1.384(2)
C47 H47 0.9500
C48 H48 0.9500
N2 H2 0.8800
N4 H4A 0.8800
